data_7039783
loop_
_publ_author_name
'Wang, Xingbao'
'Dorcet, Vincent'
'Luo, Yi'
'Carpentier, Jean-Francois'
'Kirillov, Evgueni'

_publ_section_title
;
 Synthesis and structure of the first discrete dinuclear cationic aluminum
 complexes.
;
_journal_issue 31
_journal_name_full 'Dalton transactions (Cambridge, England : 2003)'
_journal_page_first 12346
_journal_page_last 12351
_journal_paper_doi 10.1039/c6dt02360f
_journal_volume 45
_journal_year 2016
_chemical_compound_source 'synthesis as described'
_chemical_formula_moiety 'C39 H48 Al B0 F5 N2 O2'
_chemical_formula_sum 'C39 H48 Al B0 F5 N2 O2'
_chemical_formula_weight 698.77
_chemical_name_systematic
;
 ?
;
_space_group_crystal_system monoclinic
_space_group_IT_number 15
_space_group_name_Hall '-C 2yc'
_space_group_name_H-M_alt 'C 1 2/c 1'
_symmetry_space_group_name_Hall '-C 2yc'
_symmetry_space_group_name_H-M 'C 1 2/c 1'
_atom_sites_solution_hydrogens geom
_audit_update_record
;
2016-05-17 deposited with the CCDC.
2016-07-05 downloaded from the CCDC.
;
_cell_angle_alpha 90
_cell_angle_beta 106.565(7)
_cell_angle_gamma 90
_cell_formula_units_Z 8
_cell_length_a 37.742(7)
_cell_length_b 10.4163(19)
_cell_length_c 21.203(3)
_cell_measurement_reflns_used 1073
_cell_measurement_temperature 150(2)
_cell_measurement_theta_max 19.91
_cell_measurement_theta_min 2.56
_cell_measurement_wavelength 0.71073
_cell_volume 7990(2)
_computing_cell_refinement 'Bruker APEX2 (Bruker, 2014)'
_computing_data_collection 'Bruker APEX2 (Bruker, 2014)'
_computing_data_reduction 'Bruker APEX2 (Bruker, 2014)'
_computing_molecular_graphics 'SXGRAPH (Farrugia, 1999), Mercury (CSD, 2014)'
_computing_publication_material 'CRYSCALC (T. Roisnel, local program, 2016)'
_computing_structure_refinement 'SHELXL-2014/7 (Sheldrick, 2014)'
_computing_structure_solution 'SIR97 (Altomare et al., 1999)'
_diffrn_ambient_temperature 150(2)
_diffrn_detector 'CCD plate'
_diffrn_measured_fraction_theta_full 0.992
_diffrn_measured_fraction_theta_max 0.987
_diffrn_measurement_device_type 'APEXII, Bruker-AXS'
_diffrn_measurement_method 'CCD rotation images, thin slices'
_diffrn_radiation_monochromator graphite
_diffrn_radiation_probe x-ray
_diffrn_radiation_source 'fine-focus sealed tube'
_diffrn_radiation_type MoK\a
_diffrn_radiation_wavelength 0.71073
_diffrn_reflns_av_R_equivalents 0.1110
_diffrn_reflns_av_unetI/netI 0.2164
_diffrn_reflns_limit_h_max 48
_diffrn_reflns_limit_h_min -48
_diffrn_reflns_limit_k_max 13
_diffrn_reflns_limit_k_min -11
_diffrn_reflns_limit_l_max 24
_diffrn_reflns_limit_l_min -27
_diffrn_reflns_number 26825
_diffrn_reflns_theta_full 25.242
_diffrn_reflns_theta_max 27.484
_diffrn_reflns_theta_min 2.941
_exptl_absorpt_coefficient_mu 0.107
_exptl_absorpt_correction_T_max 0.986
_exptl_absorpt_correction_T_min 0.814
_exptl_absorpt_correction_type multi-scan
_exptl_absorpt_process_details
;
  [Sheldrick, G.M. (2014). SADABS Bruker AXS Inc., Madison, Wisconsin, USA]
;
_exptl_crystal_colour yellow
_exptl_crystal_density_diffrn 1.162
_exptl_crystal_description prism
_exptl_crystal_F_000 2960
_exptl_crystal_size_max 0.360
_exptl_crystal_size_mid 0.260
_exptl_crystal_size_min 0.130
_refine_diff_density_max 0.346
_refine_diff_density_min -0.301
_refine_diff_density_rms 0.062
_refine_ls_extinction_method none
_refine_ls_goodness_of_fit_ref 0.778
_refine_ls_hydrogen_treatment constr
_refine_ls_matrix_type full
_refine_ls_number_parameters 456
_refine_ls_number_reflns 9058
_refine_ls_number_restraints 18
_refine_ls_restrained_S_all 0.792
_refine_ls_R_factor_all 0.2434
_refine_ls_R_factor_gt 0.0793
_refine_ls_shift/su_max 0.005
_refine_ls_shift/su_mean 0.000
_refine_ls_structure_factor_coef Fsqd
_refine_ls_weighting_details 'w=1/[\s^2^(Fo^2^)+(0.1090P)^2^] where P=(Fo^2^+2Fc^2^)/3'
_refine_ls_weighting_scheme calc
_refine_ls_wR_factor_gt 0.1896
_refine_ls_wR_factor_ref 0.2481
_reflns_number_gt 2357
_reflns_number_total 9058
_reflns_threshold_expression >2sigma(I)
_cod_data_source_file c6dt02360f2.cif
_cod_data_source_block XB33
_cod_depositor_comments
;
The following automatic conversions were performed:

'_space_group_crystal_system' value 'Monoclinic' changed to
'monoclinic' according to
/usr/data/users/saulius/crontab/automatic-downloads/rss-feeds/RSC/lib/dictionaries/cif_core.dic
dictionary named 'cif_core.dic' version 2.4.2 from 2011-04-26.

Automatic conversion script
Id: cif_fix_values 4268 2015-11-12 08:31:59Z antanas 

 Adding full bibliography for 7039783--7039784.cif.
;
_cod_database_code 7039783

loop_
_space_group_symop_operation_xyz
'x, y, z'
'-x, y, -z+1/2'
'x+1/2, y+1/2, z'
'-x+1/2, y+1/2, -z+1/2'
'-x, -y, -z'
'x, -y, z-1/2'
'-x+1/2, -y+1/2, -z'
'x+1/2, -y+1/2, z-1/2'

loop_
_atom_site_label
_atom_site_type_symbol
_atom_site_fract_x
_atom_site_fract_y
_atom_site_fract_z
_atom_site_U_iso_or_equiv
_atom_site_adp_type
_atom_site_occupancy
_atom_site_site_symmetry_order
_atom_site_calc_flag
_atom_site_refinement_flags_posn
_atom_site_refinement_flags_adp
_atom_site_refinement_flags_occupancy
_atom_site_disorder_assembly
_atom_site_disorder_group
Al1 Al 0.17441(4) 0.15805(17) 0.13475(6) 0.0639(5) Uani 1 1 d . . . . .
O1 O 0.13770(7) 0.2502(3) 0.08025(12) 0.0622(10) Uani 1 1 d . . . . .
O2 O 0.20908(7) 0.2588(3) 0.12024(12) 0.0630(10) Uani 1 1 d . . . . .
N1 N 0.15697(10) 0.0031(5) 0.08095(16) 0.0646(13) Uani 1 1 d . . . . .
N2 N 0.21339(9) 0.0402(4) 0.19003(15) 0.0653(13) Uani 1 1 d . . . . .
C1 C 0.15721(12) 0.1916(6) 0.2165(2) 0.0715(16) Uani 1 1 d . . . . .
C2 C 0.17942(13) 0.2474(6) 0.2730(2) 0.0756(17) Uani 1 1 d . . . . .
C3 C 0.16861(15) 0.2686(6) 0.3286(2) 0.089(2) Uani 1 1 d . . . . .
C4 C 0.13454(16) 0.2303(7) 0.3307(2) 0.096(2) Uani 1 1 d . . . . .
C5 C 0.11129(14) 0.1710(7) 0.2767(3) 0.092(2) Uani 1 1 d . . . . .
C6 C 0.12299(14) 0.1583(6) 0.2217(2) 0.0840(19) Uani 1 1 d . . . . .
F1 F 0.09891(7) 0.0966(3) 0.17000(12) 0.0971(12) Uani 1 1 d . . . . .
F2 F 0.07788(8) 0.1296(4) 0.27926(14) 0.1151(14) Uani 1 1 d . . . . .
F3 F 0.12413(10) 0.2485(4) 0.38578(13) 0.1303(15) Uani 1 1 d . . . . .
F4 F 0.19241(9) 0.3272(4) 0.38193(13) 0.1145(13) Uani 1 1 d . . . . .
F5 F 0.21457(7) 0.2841(3) 0.27443(11) 0.0904(11) Uani 1 1 d . . . . .
C7 C 0.18005(14) -0.1156(6) 0.0933(2) 0.0723(17) Uani 1 1 d . . . . .
H7A H 0.2048 -0.0951 0.0885 0.087 Uiso 1 1 calc R U . . .
H7B H 0.1685 -0.1802 0.0594 0.087 Uiso 1 1 calc R U . . .
C8 C 0.18472(13) -0.1735(5) 0.1607(2) 0.0735(16) Uani 1 1 d . . . . .
H8A H 0.2016 -0.2480 0.1666 0.088 Uiso 1 1 calc R U . . .
H8B H 0.1605 -0.2050 0.1635 0.088 Uiso 1 1 calc R U . . .
C9 C 0.20030(12) -0.0761(5) 0.21642(19) 0.0691(17) Uani 1 1 d . . . . .
H9A H 0.1808 -0.0525 0.2372 0.083 Uiso 1 1 calc R U . . .
H9B H 0.2210 -0.1155 0.2505 0.083 Uiso 1 1 calc R U . . .
C11 C 0.12520(13) -0.0038(6) 0.0353(2) 0.0682(17) Uani 1 1 d . . . . .
H11 H 0.1192 -0.0849 0.0145 0.082 Uiso 1 1 calc R U . . .
C12 C 0.09926(13) 0.0934(6) 0.0134(2) 0.0627(15) Uani 1 1 d . . . . .
C13 C 0.06589(13) 0.0629(6) -0.0350(2) 0.0644(15) Uani 1 1 d . . . . .
H13 H 0.0618 -0.0230 -0.0504 0.077 Uiso 1 1 calc R U . . .
C14 C 0.03933(12) 0.1531(7) -0.0603(2) 0.0653(16) Uani 1 1 d . . . . .
C15 C 0.04664(13) 0.2766(7) -0.0357(2) 0.0784(18) Uani 1 1 d . . . . .
H15 H 0.0282 0.3399 -0.0522 0.094 Uiso 1 1 calc R U . . .
C16 C 0.07936(12) 0.3160(6) 0.0121(2) 0.0628(15) Uani 1 1 d . . . . .
C17 C 0.10644(11) 0.2200(6) 0.03720(18) 0.0573(15) Uani 1 1 d . . . . .
C18 C 0.00281(13) 0.1222(6) -0.1112(2) 0.0752(18) Uani 1 1 d D . . . .
C19 C -0.0003(4) -0.0358(19) -0.1187(8) 0.096(2) Uani 0.420(10) 1 d . . P A 1
H19A H -0.0234 -0.0585 -0.1519 0.143 Uiso 0.420(10) 1 calc R U P A 1
H19B H -0.0001 -0.0740 -0.0763 0.143 Uiso 0.420(10) 1 calc R U P A 1
H19C H 0.0207 -0.0686 -0.1324 0.143 Uiso 0.420(10) 1 calc R U P A 1
C20 C -0.0307(5) 0.140(4) -0.0906(9) 0.096(2) Uani 0.420(10) 1 d . . P A 1
H20A H -0.0352 0.2314 -0.0864 0.143 Uiso 0.420(10) 1 calc R U P A 1
H20B H -0.0275 0.0974 -0.0480 0.143 Uiso 0.420(10) 1 calc R U P A 1
H20C H -0.0518 0.1014 -0.1234 0.143 Uiso 0.420(10) 1 calc R U P A 1
C21 C 0.0054(4) 0.168(2) -0.1751(6) 0.096(2) Uani 0.420(10) 1 d . . P A 1
H21A H -0.0179 0.1501 -0.2089 0.143 Uiso 0.420(10) 1 calc R U P A 1
H21B H 0.0257 0.1242 -0.1862 0.143 Uiso 0.420(10) 1 calc R U P A 1
H21C H 0.0099 0.2609 -0.1728 0.143 Uiso 0.420(10) 1 calc R U P A 1
C19B C 0.0052(3) 0.0109(14) -0.1505(6) 0.096(2) Uani 0.580(10) 1 d D . P A 2
H19D H 0.0056 -0.0671 -0.1244 0.143 Uiso 0.580(10) 1 calc R U P A 2
H19E H 0.0279 0.0155 -0.1641 0.143 Uiso 0.580(10) 1 calc R U P A 2
H19F H -0.0162 0.0087 -0.1896 0.143 Uiso 0.580(10) 1 calc R U P A 2
C20B C -0.0080(3) 0.2380(13) -0.1639(5) 0.096(2) Uani 0.580(10) 1 d D . P A 2
H20D H 0.0142 0.2683 -0.1744 0.143 Uiso 0.580(10) 1 calc R U P A 2
H20E H -0.0189 0.3087 -0.1451 0.143 Uiso 0.580(10) 1 calc R U P A 2
H20F H -0.0260 0.2072 -0.2041 0.143 Uiso 0.580(10) 1 calc R U P A 2
C21B C -0.0270(4) 0.131(3) -0.0765(6) 0.096(2) Uani 0.580(10) 1 d D . P A 2
H21D H -0.0514 0.1242 -0.1090 0.143 Uiso 0.580(10) 1 calc R U P A 2
H21E H -0.0251 0.2133 -0.0536 0.143 Uiso 0.580(10) 1 calc R U P A 2
H21F H -0.0240 0.0607 -0.0446 0.143 Uiso 0.580(10) 1 calc R U P A 2
C22 C 0.08540(12) 0.4570(7) 0.0358(2) 0.0841(19) Uani 1 1 d . . . . .
C23 C 0.05291(14) 0.5470(7) -0.0011(4) 0.141(3) Uani 1 1 d . . . . .
H23A H 0.0497 0.5422 -0.0486 0.212 Uiso 1 1 calc R U . . .
H23B H 0.0586 0.6356 0.0139 0.212 Uiso 1 1 calc R U . . .
H23C H 0.0301 0.5196 0.0082 0.212 Uiso 1 1 calc R U . . .
C24 C 0.12014(13) 0.5124(6) 0.0235(3) 0.0847(18) Uani 1 1 d . . . . .
H24A H 0.1412 0.4562 0.0433 0.127 Uiso 1 1 calc R U . . .
H24B H 0.1249 0.5980 0.0433 0.127 Uiso 1 1 calc R U . . .
H24C H 0.1167 0.5188 -0.0240 0.127 Uiso 1 1 calc R U . . .
C25 C 0.08833(17) 0.4590(8) 0.1099(3) 0.139(3) Uani 1 1 d . . . . .
H25A H 0.0649 0.4305 0.1163 0.209 Uiso 1 1 calc R U . . .
H25B H 0.0938 0.5464 0.1269 0.209 Uiso 1 1 calc R U . . .
H25C H 0.1082 0.4012 0.1334 0.209 Uiso 1 1 calc R U . . .
C31 C 0.24862(12) 0.0560(5) 0.20343(19) 0.0625(15) Uani 1 1 d . . . . .
H31 H 0.2640 -0.0029 0.2332 0.075 Uiso 1 1 calc R U . . .
C32 C 0.26649(12) 0.1563(6) 0.17673(19) 0.0614(15) Uani 1 1 d . . . . .
C33 C 0.30538(11) 0.1513(5) 0.19129(18) 0.0579(14) Uani 1 1 d . . . . .
H33 H 0.3187 0.0867 0.2201 0.070 Uiso 1 1 calc R U . . .
C34 C 0.32442(11) 0.2389(5) 0.16440(19) 0.0570(15) Uani 1 1 d . . . . .
C35 C 0.30406(11) 0.3325(5) 0.12519(18) 0.0579(15) Uani 1 1 d . . . . .
H35 H 0.3173 0.3939 0.1077 0.070 Uiso 1 1 calc R U . . .
C36 C 0.26553(12) 0.3470(6) 0.10820(18) 0.0638(16) Uani 1 1 d . . . . .
C37 C 0.24603(12) 0.2527(5) 0.13540(19) 0.0592(15) Uani 1 1 d . . . . .
C38 C 0.36614(12) 0.2297(6) 0.1765(2) 0.0681(16) Uani 1 1 d D . . . .
C39A C 0.3722(3) 0.1992(15) 0.1128(5) 0.091(2) Uani 0.512(4) 1 d D . P B 1
H39A H 0.3989 0.1948 0.1178 0.136 Uiso 0.512(4) 1 calc R U P B 1
H39B H 0.3611 0.2661 0.0808 0.136 Uiso 0.512(4) 1 calc R U P B 1
H39C H 0.3609 0.1162 0.0971 0.136 Uiso 0.512(4) 1 calc R U P B 1
C40A C 0.3829(3) 0.1445(14) 0.2297(5) 0.091(2) Uani 0.512(4) 1 d D . P B 1
H40A H 0.3765 0.0557 0.2159 0.136 Uiso 0.512(4) 1 calc R U P B 1
H40B H 0.3740 0.1647 0.2676 0.136 Uiso 0.512(4) 1 calc R U P B 1
H40C H 0.4099 0.1548 0.2419 0.136 Uiso 0.512(4) 1 calc R U P B 1
C41A C 0.3827(2) 0.3728(11) 0.1965(5) 0.091(2) Uani 0.512(4) 1 d D . P B 1
H41A H 0.3743 0.4049 0.2332 0.136 Uiso 0.512(4) 1 calc R U P B 1
H41B H 0.3741 0.4303 0.1587 0.136 Uiso 0.512(4) 1 calc R U P B 1
H41C H 0.4098 0.3693 0.2098 0.136 Uiso 0.512(4) 1 calc R U P B 1
C39B C 0.3873(3) 0.2526(16) 0.2491(5) 0.091(2) Uani 0.488(4) 1 d D . P B 2
H39D H 0.3783 0.1932 0.2769 0.136 Uiso 0.488(4) 1 calc R U P B 2
H39E H 0.3834 0.3412 0.2611 0.136 Uiso 0.488(4) 1 calc R U P B 2
H39F H 0.4138 0.2381 0.2555 0.136 Uiso 0.488(4) 1 calc R U P B 2
C40B C 0.3821(3) 0.2882(15) 0.1279(5) 0.091(2) Uani 0.488(4) 1 d D . P B 2
H40D H 0.3862 0.3800 0.1374 0.136 Uiso 0.488(4) 1 calc R U P B 2
H40E H 0.3651 0.2769 0.0837 0.136 Uiso 0.488(4) 1 calc R U P B 2
H40F H 0.4058 0.2467 0.1302 0.136 Uiso 0.488(4) 1 calc R U P B 2
C41B C 0.3778(3) 0.0767(12) 0.1694(6) 0.091(2) Uani 0.488(4) 1 d D . P B 2
H41D H 0.4048 0.0693 0.1814 0.136 Uiso 0.488(4) 1 calc R U P B 2
H41E H 0.3672 0.0482 0.1239 0.136 Uiso 0.488(4) 1 calc R U P B 2
H41F H 0.3683 0.0230 0.1989 0.136 Uiso 0.488(4) 1 calc R U P B 2
C42 C 0.24496(12) 0.4558(6) 0.06447(19) 0.0669(16) Uani 1 1 d . . . . .
C43 C 0.27138(14) 0.5392(6) 0.0378(2) 0.101(2) Uani 1 1 d . . . . .
H43A H 0.2895 0.5808 0.0746 0.151 Uiso 1 1 calc R U . . .
H43B H 0.2571 0.6048 0.0081 0.151 Uiso 1 1 calc R U . . .
H43C H 0.2843 0.4847 0.0137 0.151 Uiso 1 1 calc R U . . .
C44 C 0.22653(13) 0.5436(6) 0.1044(2) 0.0774(17) Uani 1 1 d . . . . .
H44A H 0.2093 0.4932 0.1212 0.116 Uiso 1 1 calc R U . . .
H44B H 0.2131 0.6125 0.0761 0.116 Uiso 1 1 calc R U . . .
H44C H 0.2455 0.5810 0.1414 0.116 Uiso 1 1 calc R U . . .
C45 C 0.21547(12) 0.4052(6) 0.00406(19) 0.0767(18) Uani 1 1 d . . . . .
H45A H 0.2274 0.3551 -0.0234 0.115 Uiso 1 1 calc R U . . .
H45B H 0.2021 0.4776 -0.0214 0.115 Uiso 1 1 calc R U . . .
H45C H 0.1981 0.3504 0.0183 0.115 Uiso 1 1 calc R U . . .

loop_
_atom_site_aniso_label
_atom_site_aniso_U_11
_atom_site_aniso_U_22
_atom_site_aniso_U_33
_atom_site_aniso_U_23
_atom_site_aniso_U_13
_atom_site_aniso_U_12
Al1 0.0450(8) 0.1152(15) 0.0320(7) -0.0022(8) 0.0119(6) -0.0246(9)
O1 0.0414(16) 0.110(3) 0.0308(15) -0.0032(16) 0.0031(13) -0.0195(17)
O2 0.0383(16) 0.116(3) 0.0339(15) -0.0039(16) 0.0096(12) -0.0236(18)
N1 0.043(2) 0.114(4) 0.037(2) 0.002(2) 0.0112(17) -0.026(2)
N2 0.042(2) 0.121(4) 0.0325(19) 0.003(2) 0.0102(16) -0.027(2)
C1 0.046(3) 0.127(5) 0.040(3) -0.006(3) 0.009(2) -0.025(3)
C2 0.053(3) 0.132(6) 0.042(3) -0.004(3) 0.013(2) -0.019(3)
C3 0.081(4) 0.153(7) 0.030(3) -0.017(3) 0.011(3) -0.012(4)
C4 0.081(4) 0.171(7) 0.048(3) -0.006(3) 0.041(3) 0.003(4)
C5 0.060(3) 0.162(7) 0.063(4) 0.008(4) 0.033(3) -0.022(4)
C6 0.065(3) 0.150(6) 0.039(3) -0.010(3) 0.019(2) -0.029(4)
F1 0.0458(15) 0.191(4) 0.0523(16) 0.0005(18) 0.0110(12) -0.0419(19)
F2 0.071(2) 0.205(4) 0.087(2) 0.021(2) 0.0490(17) -0.008(2)
F3 0.137(3) 0.216(5) 0.0559(19) -0.001(2) 0.0565(19) 0.011(3)
F4 0.123(3) 0.169(4) 0.0443(17) -0.0273(19) 0.0120(16) -0.013(2)
F5 0.0655(18) 0.150(3) 0.0504(16) -0.0218(16) 0.0076(13) -0.0363(19)
C7 0.067(3) 0.108(5) 0.038(3) 0.006(3) 0.011(2) -0.021(3)
C8 0.073(3) 0.098(5) 0.047(3) 0.012(3) 0.013(2) -0.027(3)
C9 0.046(3) 0.123(5) 0.037(2) 0.012(3) 0.009(2) -0.019(3)
C11 0.055(3) 0.112(5) 0.038(3) -0.004(3) 0.013(2) -0.035(3)
C12 0.050(3) 0.096(5) 0.040(3) -0.010(3) 0.008(2) -0.015(3)
C13 0.054(3) 0.097(5) 0.039(2) -0.006(3) 0.008(2) -0.027(3)
C14 0.041(3) 0.115(5) 0.039(3) -0.015(3) 0.010(2) -0.009(3)
C15 0.054(3) 0.137(6) 0.048(3) -0.018(3) 0.020(2) -0.009(3)
C16 0.044(3) 0.107(5) 0.043(3) -0.027(3) 0.021(2) -0.015(3)
C17 0.038(3) 0.108(5) 0.029(2) -0.008(3) 0.0146(19) -0.013(3)
C18 0.062(3) 0.115(6) 0.042(3) -0.020(3) 0.003(2) -0.018(3)
C19 0.046(2) 0.163(6) 0.068(4) -0.034(4) -0.001(2) -0.009(3)
C20 0.046(2) 0.163(6) 0.068(4) -0.034(4) -0.001(2) -0.009(3)
C21 0.046(2) 0.163(6) 0.068(4) -0.034(4) -0.001(2) -0.009(3)
C19B 0.046(2) 0.163(6) 0.068(4) -0.034(4) -0.001(2) -0.009(3)
C20B 0.046(2) 0.163(6) 0.068(4) -0.034(4) -0.001(2) -0.009(3)
C21B 0.046(2) 0.163(6) 0.068(4) -0.034(4) -0.001(2) -0.009(3)
C22 0.043(3) 0.140(6) 0.070(3) -0.041(4) 0.019(2) -0.003(3)
C23 0.054(4) 0.158(7) 0.192(7) -0.097(6) 0.003(4) 0.016(4)
C24 0.056(3) 0.099(5) 0.098(4) -0.022(3) 0.019(3) 0.007(3)
C25 0.104(5) 0.239(9) 0.096(5) -0.102(5) 0.063(4) -0.063(5)
C31 0.051(3) 0.106(5) 0.032(2) -0.009(3) 0.014(2) -0.012(3)
C32 0.052(3) 0.105(5) 0.027(2) -0.009(3) 0.010(2) -0.024(3)
C33 0.041(2) 0.103(5) 0.029(2) -0.012(2) 0.0091(18) -0.011(3)
C34 0.039(2) 0.103(5) 0.028(2) -0.007(3) 0.0066(19) -0.022(3)
C35 0.043(2) 0.109(5) 0.025(2) -0.017(3) 0.0162(18) -0.033(3)
C36 0.049(3) 0.118(5) 0.026(2) -0.013(3) 0.0135(19) -0.027(3)
C37 0.048(3) 0.102(5) 0.030(2) -0.013(3) 0.014(2) -0.027(3)
C38 0.052(3) 0.116(5) 0.038(2) -0.021(3) 0.015(2) -0.022(3)
C39A 0.044(2) 0.147(7) 0.082(3) -0.018(3) 0.019(2) -0.018(3)
C40A 0.044(2) 0.147(7) 0.082(3) -0.018(3) 0.019(2) -0.018(3)
C41A 0.044(2) 0.147(7) 0.082(3) -0.018(3) 0.019(2) -0.018(3)
C39B 0.044(2) 0.147(7) 0.082(3) -0.018(3) 0.019(2) -0.018(3)
C40B 0.044(2) 0.147(7) 0.082(3) -0.018(3) 0.019(2) -0.018(3)
C41B 0.044(2) 0.147(7) 0.082(3) -0.018(3) 0.019(2) -0.018(3)
C42 0.050(3) 0.118(5) 0.031(2) -0.002(3) 0.010(2) -0.031(3)
C43 0.079(4) 0.154(7) 0.065(3) 0.039(4) 0.013(3) -0.037(4)
C44 0.077(3) 0.115(5) 0.037(3) -0.007(3) 0.011(2) -0.017(3)
C45 0.066(3) 0.134(6) 0.029(2) -0.011(3) 0.012(2) -0.017(3)

loop_
_atom_type_symbol
_atom_type_description
_atom_type_scat_dispersion_real
_atom_type_scat_dispersion_imag
_atom_type_scat_source
C C 0.0033 0.0016 'International Tables Vol C Tables 4.2.6.8 and 6.1.1.4'
H H 0.0000 0.0000 'International Tables Vol C Tables 4.2.6.8 and 6.1.1.4'
B B 0.0013 0.0007 'International Tables Vol C Tables 4.2.6.8 and 6.1.1.4'
N N 0.0061 0.0033 'International Tables Vol C Tables 4.2.6.8 and 6.1.1.4'
O O 0.0106 0.0060 'International Tables Vol C Tables 4.2.6.8 and 6.1.1.4'
F F 0.0171 0.0103 'International Tables Vol C Tables 4.2.6.8 and 6.1.1.4'
Al Al 0.0645 0.0514 'International Tables Vol C Tables 4.2.6.8 and 6.1.1.4'

loop_
_geom_angle_atom_site_label_1
_geom_angle_atom_site_label_2
_geom_angle_atom_site_label_3
_geom_angle
O2 Al1 O1 92.51(15)
O2 Al1 N1 121.63(15)
O1 Al1 N1 89.79(17)
O2 Al1 N2 90.52(16)
O1 Al1 N2 174.40(17)
N1 Al1 N2 84.62(18)
O2 Al1 C1 118.30(19)
O1 Al1 C1 94.60(18)
N1 Al1 C1 119.60(19)
N2 Al1 C1 88.09(18)
C17 O1 Al1 133.9(4)
C37 O2 Al1 134.4(3)
C11 N1 C7 116.7(5)
C11 N1 Al1 123.7(4)
C7 N1 Al1 119.6(3)
C31 N2 C9 117.2(4)
C31 N2 Al1 125.9(4)
C9 N2 Al1 116.9(3)
C6 C1 C2 112.9(4)
C6 C1 Al1 123.9(3)
C2 C1 Al1 123.1(3)
C3 C2 F5 117.3(4)
C3 C2 C1 124.0(5)
F5 C2 C1 118.7(4)
C4 C3 F4 120.5(4)
C4 C3 C2 119.8(5)
F4 C3 C2 119.7(5)
F3 C4 C3 120.0(5)
F3 C4 C5 120.7(5)
C3 C4 C5 119.3(4)
F2 C5 C6 122.5(5)
F2 C5 C4 119.4(4)
C6 C5 C4 118.0(5)
C5 C6 F1 115.3(4)
C5 C6 C1 125.8(5)
F1 C6 C1 118.7(4)
N1 C7 C8 113.6(4)
N1 C7 H7A 108.9
C8 C7 H7A 108.9
N1 C7 H7B 108.9
C8 C7 H7B 108.9
H7A C7 H7B 107.7
C7 C8 C9 112.2(4)
C7 C8 H8A 109.2
C9 C8 H8A 109.2
C7 C8 H8B 109.2
C9 C8 H8B 109.2
H8A C8 H8B 107.9
N2 C9 C8 110.2(3)
N2 C9 H9A 109.6
C8 C9 H9A 109.6
N2 C9 H9B 109.6
C8 C9 H9B 109.6
H9A C9 H9B 108.1
N1 C11 C12 127.9(5)
N1 C11 H11 116.1
C12 C11 H11 116.1
C11 C12 C17 121.0(4)
C11 C12 C13 118.3(5)
C17 C12 C13 120.7(5)
C14 C13 C12 122.1(5)
C14 C13 H13 119.0
C12 C13 H13 119.0
C13 C14 C15 116.4(4)
C13 C14 C18 123.2(6)
C15 C14 C18 120.4(5)
C14 C15 C16 125.3(5)
C14 C15 H15 117.4
C16 C15 H15 117.4
C15 C16 C17 116.9(5)
C15 C16 C22 121.6(5)
C17 C16 C22 121.5(4)
O1 C17 C12 121.2(5)
O1 C17 C16 120.1(5)
C12 C17 C16 118.7(4)
C20 C18 C21 121.8(12)
C19B C18 C21B 120.3(13)
C19B C18 C14 112.6(6)
C20 C18 C14 116.5(9)
C21 C18 C14 107.6(6)
C21B C18 C14 106.9(6)
C19B C18 C20B 104.2(7)
C21B C18 C20B 102.4(12)
C14 C18 C20B 109.4(5)
C20 C18 C19 96.2(19)
C21 C18 C19 104.9(9)
C14 C18 C19 107.6(6)
C18 C19 H19A 109.5
C18 C19 H19B 109.5
H19A C19 H19B 109.5
C18 C19 H19C 109.5
H19A C19 H19C 109.5
H19B C19 H19C 109.5
C18 C20 H20A 109.5
C18 C20 H20B 109.5
H20A C20 H20B 109.5
C18 C20 H20C 109.5
H20A C20 H20C 109.5
H20B C20 H20C 109.5
C18 C21 H21A 109.5
C18 C21 H21B 109.5
H21A C21 H21B 109.5
C18 C21 H21C 109.5
H21A C21 H21C 109.5
H21B C21 H21C 109.5
C18 C19B H19D 109.5
C18 C19B H19E 109.5
H19D C19B H19E 109.5
C18 C19B H19F 109.5
H19D C19B H19F 109.5
H19E C19B H19F 109.5
C18 C20B H20D 109.5
C18 C20B H20E 109.5
H20D C20B H20E 109.5
C18 C20B H20F 109.5
H20D C20B H20F 109.5
H20E C20B H20F 109.5
C18 C21B H21D 109.5
C18 C21B H21E 109.5
H21D C21B H21E 109.5
C18 C21B H21F 109.5
H21D C21B H21F 109.5
H21E C21B H21F 109.5
C24 C22 C25 110.7(4)
C24 C22 C16 111.0(4)
C25 C22 C16 107.7(5)
C24 C22 C23 106.1(5)
C25 C22 C23 108.7(5)
C16 C22 C23 112.6(4)
C22 C23 H23A 109.5
C22 C23 H23B 109.5
H23A C23 H23B 109.5
C22 C23 H23C 109.5
H23A C23 H23C 109.5
H23B C23 H23C 109.5
C22 C24 H24A 109.5
C22 C24 H24B 109.5
H24A C24 H24B 109.5
C22 C24 H24C 109.5
H24A C24 H24C 109.5
H24B C24 H24C 109.5
C22 C25 H25A 109.5
C22 C25 H25B 109.5
H25A C25 H25B 109.5
C22 C25 H25C 109.5
H25A C25 H25C 109.5
H25B C25 H25C 109.5
N2 C31 C32 125.0(5)
N2 C31 H31 117.5
C32 C31 H31 117.5
C37 C32 C33 120.9(4)
C37 C32 C31 121.7(4)
C33 C32 C31 117.4(5)
C34 C33 C32 121.1(5)
C34 C33 H33 119.4
C32 C33 H33 119.4
C35 C34 C33 117.0(4)
C35 C34 C38 121.4(4)
C33 C34 C38 121.6(5)
C34 C35 C36 126.5(4)
C34 C35 H35 116.7
C36 C35 H35 116.7
C35 C36 C37 115.7(5)
C35 C36 C42 123.1(4)
C37 C36 C42 121.2(4)
O2 C37 C32 122.1(4)
O2 C37 C36 119.1(5)
C32 C37 C36 118.8(4)
C40A C38 C39A 116.1(8)
C40A C38 C34 112.0(5)
C40B C38 C34 117.9(6)
C39A C38 C34 106.5(5)
C40B C38 C39B 116.0(7)
C34 C38 C39B 112.1(5)
C40A C38 C41A 108.1(7)
C39A C38 C41A 106.9(7)
C34 C38 C41A 106.8(5)
C40B C38 C41B 99.3(8)
C34 C38 C41B 109.3(5)
C39B C38 C41B 99.3(8)
C38 C39A H39A 109.5
C38 C39A H39B 109.5
H39A C39A H39B 109.5
C38 C39A H39C 109.5
H39A C39A H39C 109.5
H39B C39A H39C 109.5
C38 C40A H40A 109.5
C38 C40A H40B 109.5
H40A C40A H40B 109.5
C38 C40A H40C 109.5
H40A C40A H40C 109.5
H40B C40A H40C 109.5
C38 C41A H41A 109.5
C38 C41A H41B 109.5
H41A C41A H41B 109.5
C38 C41A H41C 109.5
H41A C41A H41C 109.5
H41B C41A H41C 109.5
C38 C39B H39D 109.5
C38 C39B H39E 109.5
H39D C39B H39E 109.5
C38 C39B H39F 109.5
H39D C39B H39F 109.5
H39E C39B H39F 109.5
C38 C40B H40D 109.5
C38 C40B H40E 109.5
H40D C40B H40E 109.5
C38 C40B H40F 109.5
H40D C40B H40F 109.5
H40E C40B H40F 109.5
C38 C41B H41D 109.5
C38 C41B H41E 109.5
H41D C41B H41E 109.5
C38 C41B H41F 109.5
H41D C41B H41F 109.5
H41E C41B H41F 109.5
C36 C42 C45 112.0(5)
C36 C42 C44 109.7(4)
C45 C42 C44 109.3(4)
C36 C42 C43 111.7(4)
C45 C42 C43 106.1(4)
C44 C42 C43 107.9(5)
C42 C43 H43A 109.5
C42 C43 H43B 109.5
H43A C43 H43B 109.5
C42 C43 H43C 109.5
H43A C43 H43C 109.5
H43B C43 H43C 109.5
C42 C44 H44A 109.5
C42 C44 H44B 109.5
H44A C44 H44B 109.5
C42 C44 H44C 109.5
H44A C44 H44C 109.5
H44B C44 H44C 109.5
C42 C45 H45A 109.5
C42 C45 H45B 109.5
H45A C45 H45B 109.5
C42 C45 H45C 109.5
H45A C45 H45C 109.5
H45B C45 H45C 109.5

loop_
_geom_bond_atom_site_label_1
_geom_bond_atom_site_label_2
_geom_bond_distance
Al1 O2 1.771(3)
Al1 O1 1.807(3)
Al1 N1 1.977(5)
Al1 N2 2.015(4)
Al1 C1 2.047(5)
O1 C17 1.308(5)
O2 C37 1.340(5)
N1 C11 1.311(5)
N1 C7 1.493(6)
N2 C31 1.289(5)
N2 C9 1.478(6)
C1 C6 1.372(6)
C1 C2 1.379(6)
C2 C3 1.372(6)
C2 F5 1.373(5)
C3 C4 1.359(7)
C3 F4 1.370(5)
C4 F3 1.347(5)
C4 C5 1.376(7)
C5 F2 1.349(5)
C5 C6 1.365(6)
C6 F1 1.368(5)
C7 C8 1.515(6)
C7 H7A 0.9900
C7 H7B 0.9900
C8 C9 1.541(6)
C8 H8A 0.9900
C8 H8B 0.9900
C9 H9A 0.9900
C9 H9B 0.9900
C11 C12 1.393(7)
C11 H11 0.9500
C12 C17 1.410(7)
C12 C13 1.415(6)
C13 C14 1.367(7)
C13 H13 0.9500
C14 C15 1.386(7)
C14 C18 1.523(6)
C15 C16 1.416(6)
C15 H15 0.9500
C16 C17 1.420(7)
C16 C22 1.549(7)
C18 C19B 1.446(11)
C18 C20 1.46(2)
C18 C21 1.465(16)
C18 C21B 1.513(15)
C18 C20B 1.615(11)
C18 C19 1.655(19)
C19 H19A 0.9800
C19 H19B 0.9800
C19 H19C 0.9800
C20 H20A 0.9800
C20 H20B 0.9800
C20 H20C 0.9800
C21 H21A 0.9800
C21 H21B 0.9800
C21 H21C 0.9800
C19B H19D 0.9800
C19B H19E 0.9800
C19B H19F 0.9800
C20B H20D 0.9800
C20B H20E 0.9800
C20B H20F 0.9800
C21B H21D 0.9800
C21B H21E 0.9800
C21B H21F 0.9800
C22 C24 1.521(7)
C22 C25 1.543(7)
C22 C23 1.564(8)
C23 H23A 0.9800
C23 H23B 0.9800
C23 H23C 0.9800
C24 H24A 0.9800
C24 H24B 0.9800
C24 H24C 0.9800
C25 H25A 0.9800
C25 H25B 0.9800
C25 H25C 0.9800
C31 C32 1.444(6)
C31 H31 0.9500
C32 C37 1.410(7)
C32 C33 1.412(5)
C33 C34 1.381(6)
C33 H33 0.9500
C34 C35 1.367(6)
C34 C38 1.525(6)
C35 C36 1.403(5)
C35 H35 0.9500
C36 C37 1.442(6)
C36 C42 1.529(7)
C38 C40A 1.433(11)
C38 C40B 1.466(11)
C38 C39A 1.469(10)
C38 C39B 1.537(10)
C38 C41A 1.625(11)
C38 C41B 1.671(12)
C39A H39A 0.9800
C39A H39B 0.9800
C39A H39C 0.9800
C40A H40A 0.9800
C40A H40B 0.9800
C40A H40C 0.9800
C41A H41A 0.9800
C41A H41B 0.9800
C41A H41C 0.9800
C39B H39D 0.9800
C39B H39E 0.9800
C39B H39F 0.9800
C40B H40D 0.9800
C40B H40E 0.9800
C40B H40F 0.9800
C41B H41D 0.9800
C41B H41E 0.9800
C41B H41F 0.9800
C42 C45 1.531(5)
C42 C44 1.541(7)
C42 C43 1.546(6)
C43 H43A 0.9800
C43 H43B 0.9800
C43 H43C 0.9800
C44 H44A 0.9800
C44 H44B 0.9800
C44 H44C 0.9800
C45 H45A 0.9800
C45 H45B 0.9800
C45 H45C 0.9800

loop_
_geom_torsion_atom_site_label_1
_geom_torsion_atom_site_label_2
_geom_torsion_atom_site_label_3
_geom_torsion_atom_site_label_4
_geom_torsion
O2 Al1 O1 C17 140.4(3)
N1 Al1 O1 C17 18.8(4)
C1 Al1 O1 C17 -100.9(4)
O1 Al1 O2 C37 -170.4(4)
N1 Al1 O2 C37 -79.1(4)
N2 Al1 O2 C37 4.9(4)
C1 Al1 O2 C37 93.0(4)
C6 C1 C2 C3 -0.4(9)
Al1 C1 C2 C3 -178.8(5)
C6 C1 C2 F5 179.4(5)
Al1 C1 C2 F5 1.0(8)
F5 C2 C3 C4 -177.8(6)
C1 C2 C3 C4 2.0(10)
F5 C2 C3 F4 1.6(9)
C1 C2 C3 F4 -178.6(5)
F4 C3 C4 F3 -0.8(10)
C2 C3 C4 F3 178.6(6)
F4 C3 C4 C5 -179.6(6)
C2 C3 C4 C5 -0.2(10)
F3 C4 C5 F2 -0.7(10)
C3 C4 C5 F2 178.1(6)
F3 C4 C5 C6 178.3(6)
C3 C4 C5 C6 -2.9(10)
F2 C5 C6 F1 -2.1(9)
C4 C5 C6 F1 178.9(6)
F2 C5 C6 C1 -176.3(6)
C4 C5 C6 C1 4.8(11)
C2 C1 C6 C5 -3.0(10)
Al1 C1 C6 C5 175.3(5)
C2 C1 C6 F1 -177.0(5)
Al1 C1 C6 F1 1.4(8)
C11 N1 C7 C8 -113.9(4)
Al1 N1 C7 C8 64.2(5)
N1 C7 C8 C9 -55.0(5)
C31 N2 C9 C8 -106.7(4)
Al1 N2 C9 C8 72.1(5)
C7 C8 C9 N2 -11.1(6)
C7 N1 C11 C12 -178.2(4)
Al1 N1 C11 C12 3.7(6)
N1 C11 C12 C17 4.7(7)
N1 C11 C12 C13 -177.4(4)
C11 C12 C13 C14 -178.4(4)
C17 C12 C13 C14 -0.5(7)
C12 C13 C14 C15 -0.4(7)
C12 C13 C14 C18 -178.5(4)
C13 C14 C15 C16 1.2(7)
C18 C14 C15 C16 179.4(4)
C14 C15 C16 C17 -1.0(7)
C14 C15 C16 C22 178.9(4)
Al1 O1 C17 C12 -15.8(6)
Al1 O1 C17 C16 165.9(3)
C11 C12 C17 O1 0.3(6)
C13 C12 C17 O1 -177.6(4)
C11 C12 C17 C16 178.5(4)
C13 C12 C17 C16 0.6(6)
C15 C16 C17 O1 178.3(4)
C22 C16 C17 O1 -1.5(6)
C15 C16 C17 C12 0.1(6)
C22 C16 C17 C12 -179.8(4)
C13 C14 C18 C19B -25.8(9)
C15 C14 C18 C19B 156.1(8)
C13 C14 C18 C20 115.6(19)
C15 C14 C18 C20 -63(2)
C13 C14 C18 C21 -103.6(11)
C15 C14 C18 C21 78.3(11)
C13 C14 C18 C21B 108.6(14)
C15 C14 C18 C21B -69.5(15)
C13 C14 C18 C20B -141.2(7)
C15 C14 C18 C20B 40.7(8)
C13 C14 C18 C19 9.0(8)
C15 C14 C18 C19 -169.1(7)
C15 C16 C22 C24 -121.7(5)
C17 C16 C22 C24 58.2(6)
C15 C16 C22 C25 116.9(5)
C17 C16 C22 C25 -63.2(5)
C15 C16 C22 C23 -2.9(7)
C17 C16 C22 C23 177.0(5)
C9 N2 C31 C32 173.5(4)
Al1 N2 C31 C32 -5.2(7)
N2 C31 C32 C37 3.9(7)
N2 C31 C32 C33 -173.5(4)
C37 C32 C33 C34 -1.4(7)
C31 C32 C33 C34 175.9(4)
C32 C33 C34 C35 2.2(7)
C32 C33 C34 C38 -176.3(4)
C33 C34 C35 C36 -1.6(7)
C38 C34 C35 C36 177.0(4)
C34 C35 C36 C37 0.0(7)
C34 C35 C36 C42 179.3(4)
Al1 O2 C37 C32 -7.0(6)
Al1 O2 C37 C36 172.5(3)
C33 C32 C37 O2 179.3(4)
C31 C32 C37 O2 2.0(7)
C33 C32 C37 C36 -0.2(7)
C31 C32 C37 C36 -177.4(4)
C35 C36 C37 O2 -178.6(4)
C42 C36 C37 O2 2.1(6)
C35 C36 C37 C32 0.8(6)
C42 C36 C37 C32 -178.4(4)
C35 C34 C38 C40A 167.0(7)
C33 C34 C38 C40A -14.5(8)
C35 C34 C38 C40B -22.8(9)
C33 C34 C38 C40B 155.7(8)
C35 C34 C38 C39A -65.1(8)
C33 C34 C38 C39A 113.4(8)
C35 C34 C38 C39B 115.8(8)
C33 C34 C38 C39B -65.7(9)
C35 C34 C38 C41A 48.8(6)
C33 C34 C38 C41A -132.7(6)
C35 C34 C38 C41B -135.1(6)
C33 C34 C38 C41B 43.4(6)
C35 C36 C42 C45 123.3(4)
C37 C36 C42 C45 -57.5(5)
C35 C36 C42 C44 -115.2(4)
C37 C36 C42 C44 64.0(5)
C35 C36 C42 C43 4.4(6)
C37 C36 C42 C43 -176.4(4)

loop_
_platon_squeeze_void_nr
_platon_squeeze_void_average_x
_platon_squeeze_void_average_y
_platon_squeeze_void_average_z
_platon_squeeze_void_volume
_platon_squeeze_void_count_electrons
_platon_squeeze_void_content
1 0.500 -0.133 0.250 176 27 ' '
2 0.500 0.133 0.750 176 28 ' '
3 0.000 0.367 0.250 176 27 ' '
4 0.000 0.633 0.750 176 28 ' '
